data_4517044
loop_
_publ_author_name
'Khorasani, Sanaz'
'Fernandes, Manuel A.'
'Perry, Christopher B.'

_publ_section_title
;
 Do 12-Membered Cycloalkane Rings Only Exist As One Conformation in the
 Solid-State? A Detailed Solid-State Analysis Involving Polymorphs of
 N,N&#x2032;-Biscyclododecyl Pyromellitic Diimide
;
_journal_issue 12
_journal_name_full 'Crystal Growth &amp; Design'
_journal_page_first 5908
_journal_paper_doi 10.1021/cg300765b
_journal_volume 12
_journal_year 2012
_chemical_formula_moiety 'C34 H48 N2 O4'
_chemical_formula_sum 'C34 H48 N2 O4'
_chemical_formula_weight 548.74
_space_group_IT_number 2
_space_group_name_Hall '-P 1'
_space_group_name_H-M_alt 'P -1'
_symmetry_cell_setting triclinic
_symmetry_space_group_name_Hall '-P 1'
_symmetry_space_group_name_H-M 'P -1'
_atom_sites_solution_hydrogens geom
_atom_sites_solution_primary direct
_atom_sites_solution_secondary difmap
_audit_creation_method SHELXL-97
_cell_angle_alpha 89.267(4)
_cell_angle_beta 79.228(4)
_cell_angle_gamma 78.377(4)
_cell_formula_units_Z 2
_cell_length_a 8.1128(9)
_cell_length_b 11.0482(11)
_cell_length_c 17.788(2)
_cell_measurement_reflns_used 804
_cell_measurement_temperature 173(2)
_cell_measurement_theta_max 19.54
_cell_measurement_theta_min 2.24
_cell_volume 1533.6(3)
_computing_cell_refinement 'Bruker SAINT'
_computing_data_collection 'Bruker APEX2'
_computing_data_reduction 'Bruker SAINT'
_computing_molecular_graphics 'Bruker SHELXTL'
_computing_publication_material 'Bruker SHELXTL'
_computing_structure_refinement 'SHELXL-97 (Sheldrick, 1997)'
_computing_structure_solution 'SHELXS-97 (Sheldrick, 2008)'
_diffrn_ambient_temperature 173(2)
_diffrn_measured_fraction_theta_full 0.995
_diffrn_measured_fraction_theta_max 0.995
_diffrn_measurement_device_type 'Bruker APEX-II CCD'
_diffrn_measurement_method '\f and \w scans'
_diffrn_radiation_monochromator graphite
_diffrn_radiation_source 'fine-focus sealed tube'
_diffrn_radiation_type MoK\a
_diffrn_radiation_wavelength 0.71073
_diffrn_reflns_av_R_equivalents 0.0616
_diffrn_reflns_av_sigmaI/netI 0.2147
_diffrn_reflns_limit_h_max 9
_diffrn_reflns_limit_h_min -9
_diffrn_reflns_limit_k_max 9
_diffrn_reflns_limit_k_min -13
_diffrn_reflns_limit_l_max 21
_diffrn_reflns_limit_l_min -21
_diffrn_reflns_number 8640
_diffrn_reflns_theta_full 25.00
_diffrn_reflns_theta_max 25.00
_diffrn_reflns_theta_min 1.88
_diffrn_standards_number 0
_exptl_absorpt_coefficient_mu 0.077
_exptl_absorpt_correction_type none
_exptl_crystal_colour colourless
_exptl_crystal_density_diffrn 1.188
_exptl_crystal_density_method 'not measured'
_exptl_crystal_description needle
_exptl_crystal_F_000 596
_exptl_crystal_size_max 0.22
_exptl_crystal_size_mid 0.09
_exptl_crystal_size_min 0.07
_refine_diff_density_max 0.219
_refine_diff_density_min -0.179
_refine_diff_density_rms 0.041
_refine_ls_extinction_method none
_refine_ls_goodness_of_fit_ref 0.678
_refine_ls_hydrogen_treatment constr
_refine_ls_matrix_type full
_refine_ls_number_parameters 361
_refine_ls_number_reflns 5377
_refine_ls_number_restraints 0
_refine_ls_restrained_S_all 0.678
_refine_ls_R_factor_all 0.1766
_refine_ls_R_factor_gt 0.0488
_refine_ls_shift/su_max 0.010
_refine_ls_shift/su_mean 0.002
_refine_ls_structure_factor_coef Fsqd
_refine_ls_weighting_details 'calc w=1/[\s^2^(Fo^2^)+(0.0557P)^2^+0.0000P] where P=(Fo^2^+2Fc^2^)/3'
_refine_ls_weighting_scheme calc
_refine_ls_wR_factor_gt 0.0908
_refine_ls_wR_factor_ref 0.1359
_reflns_number_gt 1928
_reflns_number_total 5377
_reflns_threshold_expression >2sigma(I)
_cod_data_source_file polyIII-11s_sk36_pmdi12melt_0s.cif
_cod_data_source_block polyIII_11s_sk36_pmdi12melt_0s
_cod_depositor_comments
;
The following automatic conversions were performed:

data item '_symmetry_cell_setting' value 'Triclinic' was changed to
'triclinic' in accordance with the
/home/saulius/struct/COD-crude-data/automatic-downloads/DataCite-retrospective/ACS/depositions/lib/dictionaries/cif_core.dic
dictionary named 'cif_core.dic' version 2.4.2 last updated on
2011-04-26.

Automatic conversion script
Id: cif_fix_values 6909 2019-04-08 15:41:33Z antanas 
;
_cod_original_cell_volume 1533.7(3)
_cod_original_sg_symbol_H-M P-1
_cod_database_code 4517044

loop_
_symmetry_equiv_pos_as_xyz
'x, y, z'
'-x, -y, -z'

loop_
_atom_site_label
_atom_site_type_symbol
_atom_site_fract_x
_atom_site_fract_y
_atom_site_fract_z
_atom_site_U_iso_or_equiv
_atom_site_adp_type
_atom_site_occupancy
_atom_site_symmetry_multiplicity
_atom_site_calc_flag
_atom_site_refinement_flags
C1A C -0.2138(4) 0.5126(3) 0.77405(18) 0.0313(9) Uani 1 1 d .
H1A H -0.2728 0.6006 0.7863 0.038 Uiso 1 1 calc R
C2A C -0.3469(4) 0.4337(3) 0.8009(2) 0.0394(10) Uani 1 1 d .
H2A H -0.3087 0.3525 0.7736 0.047 Uiso 1 1 calc R
H2B H -0.3516 0.4189 0.8562 0.047 Uiso 1 1 calc R
C3A C -0.5269(5) 0.4903(3) 0.7883(2) 0.0440(11) Uani 1 1 d .
H3A H -0.6019 0.4308 0.8050 0.053 Uiso 1 1 calc R
H3B H -0.5227 0.5016 0.7327 0.053 Uiso 1 1 calc R
C4A C -0.6087(5) 0.6141(3) 0.8298(2) 0.0439(11) Uani 1 1 d .
H4A H -0.5319 0.6729 0.8145 0.053 Uiso 1 1 calc R
H4B H -0.7177 0.6471 0.8124 0.053 Uiso 1 1 calc R
C5A C -0.6453(5) 0.6097(3) 0.9164(2) 0.0450(11) Uani 1 1 d .
H5A H -0.5446 0.5580 0.9332 0.054 Uiso 1 1 calc R
H5B H -0.7436 0.5687 0.9324 0.054 Uiso 1 1 calc R
C6A C -0.6854(5) 0.7358(3) 0.9575(2) 0.0513(12) Uani 1 1 d .
H6A H -0.7713 0.7925 0.9340 0.062 Uiso 1 1 calc R
H6B H -0.7374 0.7264 1.0117 0.062 Uiso 1 1 calc R
C7A C -0.5296(5) 0.7943(3) 0.9551(2) 0.0498(12) Uani 1 1 d .
H7A H -0.4695 0.7944 0.9013 0.060 Uiso 1 1 calc R
H7B H -0.5694 0.8815 0.9733 0.060 Uiso 1 1 calc R
C8A C -0.4027(5) 0.7290(3) 1.0031(2) 0.0466(11) Uani 1 1 d .
H8A H -0.4043 0.6397 1.0029 0.056 Uiso 1 1 calc R
H8B H -0.4420 0.7606 1.0566 0.056 Uiso 1 1 calc R
C9A C -0.2179(5) 0.7447(3) 0.9763(2) 0.0455(11) Uani 1 1 d .
H9A H -0.1491 0.7083 1.0146 0.055 Uiso 1 1 calc R
H9B H -0.2165 0.8342 0.9745 0.055 Uiso 1 1 calc R
C10A C -0.1325(5) 0.6851(3) 0.8977(2) 0.0433(11) Uani 1 1 d .
H10A H -0.2042 0.7187 0.8599 0.052 Uiso 1 1 calc R
H10B H -0.0200 0.7090 0.8821 0.052 Uiso 1 1 calc R
C11A C -0.1056(5) 0.5454(3) 0.89510(19) 0.0384(10) Uani 1 1 d .
H11A H -0.2116 0.5208 0.9220 0.046 Uiso 1 1 calc R
H11B H -0.0127 0.5109 0.9231 0.046 Uiso 1 1 calc R
C12A C -0.0594(4) 0.4887(3) 0.81357(19) 0.0358(10) Uani 1 1 d .
H12A H 0.0336 0.5246 0.7833 0.043 Uiso 1 1 calc R
H12B H -0.0168 0.3985 0.8158 0.043 Uiso 1 1 calc R
C13A C -0.0415(4) 0.4036(3) 0.6493(2) 0.0309(9) Uani 1 1 d .
C14A C -0.0079(4) 0.4409(3) 0.56768(19) 0.0288(9) Uani 1 1 d .
C15A C -0.1062(4) 0.5589(3) 0.56283(19) 0.0249(9) Uani 1 1 d .
C16A C -0.2087(4) 0.5970(3) 0.6409(2) 0.0295(9) Uani 1 1 d .
C17A C 0.1012(4) 0.3783(3) 0.50450(19) 0.0304(9) Uani 1 1 d .
H17A H 0.1677 0.2977 0.5076 0.036 Uiso 1 1 calc R
N1A N -0.1596(3) 0.5015(2) 0.68939(15) 0.0300(8) Uani 1 1 d .
O1A O 0.0218(3) 0.3080(2) 0.67594(13) 0.0471(8) Uani 1 1 d .
O2A O -0.3153(3) 0.6903(2) 0.65928(13) 0.0392(7) Uani 1 1 d .
C1B C 0.7729(4) 0.1091(3) 0.3700(2) 0.0352(10) Uani 1 1 d .
H1B H 0.8182 0.1314 0.3166 0.042 Uiso 1 1 calc R
C2B C 0.9219(5) 0.0313(3) 0.3990(2) 0.0441(11) Uani 1 1 d .
H2C H 0.9369 -0.0550 0.3804 0.053 Uiso 1 1 calc R
H2D H 0.8940 0.0317 0.4556 0.053 Uiso 1 1 calc R
C3B C 1.0891(5) 0.0736(4) 0.3749(2) 0.0510(12) Uani 1 1 d .
H3C H 1.1768 0.0212 0.3996 0.061 Uiso 1 1 calc R
H3D H 1.0743 0.1595 0.3942 0.061 Uiso 1 1 calc R
C4B C 1.1572(5) 0.0695(3) 0.2870(2) 0.0457(11) Uani 1 1 d .
H4C H 1.0676 0.1194 0.2622 0.055 Uiso 1 1 calc R
H4D H 1.2581 0.1090 0.2769 0.055 Uiso 1 1 calc R
C5B C 1.2072(5) -0.0571(3) 0.2503(2) 0.0508(12) Uani 1 1 d .
H5C H 1.1189 -0.1048 0.2716 0.061 Uiso 1 1 calc R
H5D H 1.3165 -0.0994 0.2644 0.061 Uiso 1 1 calc R
C6B C 1.2285(5) -0.0593(4) 0.1638(2) 0.0534(12) Uani 1 1 d .
H6C H 1.2888 -0.1430 0.1439 0.064 Uiso 1 1 calc R
H6D H 1.3015 -0.0004 0.1429 0.064 Uiso 1 1 calc R
C7B C 1.0567(5) -0.0258(4) 0.1346(2) 0.0523(12) Uani 1 1 d .
H7C H 0.9891 0.0524 0.1603 0.063 Uiso 1 1 calc R
H7D H 1.0815 -0.0112 0.0790 0.063 Uiso 1 1 calc R
C8B C 0.9499(5) -0.1240(4) 0.1486(2) 0.0512(12) Uani 1 1 d .
H8C H 0.9917 -0.1874 0.1068 0.061 Uiso 1 1 calc R
H8D H 0.9682 -0.1649 0.1970 0.061 Uiso 1 1 calc R
C9B C 0.7606(5) -0.0781(3) 0.1531(2) 0.0522(12) Uani 1 1 d .
H9C H 0.7049 -0.1505 0.1562 0.063 Uiso 1 1 calc R
H9D H 0.7426 -0.0358 0.1051 0.063 Uiso 1 1 calc R
C10B C 0.6698(5) 0.0113(3) 0.2213(2) 0.0440(11) Uani 1 1 d .
H10C H 0.7286 0.0818 0.2202 0.053 Uiso 1 1 calc R
H10D H 0.5503 0.0446 0.2152 0.053 Uiso 1 1 calc R
C11B C 0.6674(5) -0.0484(3) 0.2975(2) 0.0452(11) Uani 1 1 d .
H11C H 0.7812 -0.1017 0.2976 0.054 Uiso 1 1 calc R
H11D H 0.5822 -0.1023 0.3042 0.054 Uiso 1 1 calc R
C12B C 0.6246(5) 0.0425(3) 0.3652(2) 0.0439(11) Uani 1 1 d .
H12C H 0.5986 -0.0024 0.4131 0.053 Uiso 1 1 calc R
H12D H 0.5209 0.1049 0.3607 0.053 Uiso 1 1 calc R
C13B C 0.6059(5) 0.2401(3) 0.4876(2) 0.0373(10) Uani 1 1 d .
C14B C 0.5426(4) 0.3752(3) 0.50249(19) 0.0286(9) Uani 1 1 d .
C15B C 0.6070(4) 0.4363(3) 0.43944(19) 0.0272(9) Uani 1 1 d .
C16B C 0.7200(4) 0.3422(3) 0.3829(2) 0.0303(9) Uani 1 1 d .
C17B C 0.4323(4) 0.4360(3) 0.56613(19) 0.0322(9) Uani 1 1 d .
H17B H 0.3876 0.3939 0.6097 0.039 Uiso 1 1 calc R
N1B N 0.7075(3) 0.2269(2) 0.41434(15) 0.0300(8) Uani 1 1 d .
O1B O 0.5769(4) 0.1566(2) 0.52957(15) 0.0549(8) Uani 1 1 d .
O2B O 0.8069(3) 0.3588(2) 0.32231(13) 0.0392(7) Uani 1 1 d .

loop_
_atom_site_aniso_label
_atom_site_aniso_U_11
_atom_site_aniso_U_22
_atom_site_aniso_U_33
_atom_site_aniso_U_23
_atom_site_aniso_U_13
_atom_site_aniso_U_12
C1A 0.032(2) 0.034(2) 0.024(2) -0.0002(18) 0.0012(18) -0.0024(18)
C2A 0.042(3) 0.041(2) 0.033(2) -0.002(2) 0.000(2) -0.008(2)
C3A 0.042(3) 0.055(3) 0.039(2) -0.002(2) -0.009(2) -0.016(2)
C4A 0.033(2) 0.057(3) 0.038(3) -0.004(2) -0.0059(19) 0.000(2)
C5A 0.035(3) 0.057(3) 0.042(3) 0.002(2) -0.002(2) -0.011(2)
C6A 0.044(3) 0.053(3) 0.048(3) -0.006(2) -0.002(2) 0.004(2)
C7A 0.051(3) 0.043(2) 0.052(3) -0.008(2) -0.011(2) 0.000(2)
C8A 0.048(3) 0.054(3) 0.034(2) -0.009(2) -0.007(2) -0.003(2)
C9A 0.055(3) 0.047(3) 0.036(2) -0.007(2) -0.011(2) -0.011(2)
C10A 0.043(3) 0.044(3) 0.044(3) -0.002(2) -0.004(2) -0.015(2)
C11A 0.038(3) 0.049(3) 0.028(2) 0.002(2) -0.0055(19) -0.008(2)
C12A 0.037(2) 0.035(2) 0.031(2) 0.0022(19) -0.0024(19) -0.0008(18)
C13A 0.033(2) 0.030(2) 0.027(2) -0.0021(19) -0.0023(18) -0.0022(19)
C14A 0.034(2) 0.027(2) 0.024(2) 0.0007(18) -0.0053(18) -0.0045(18)
C15A 0.023(2) 0.025(2) 0.026(2) -0.0020(18) -0.0060(17) -0.0028(16)
C16A 0.030(2) 0.029(2) 0.030(2) -0.0008(19) -0.0087(18) -0.0049(18)
C17A 0.032(2) 0.027(2) 0.029(2) -0.0059(19) -0.0084(18) 0.0035(18)
N1A 0.0320(19) 0.0262(17) 0.0268(18) -0.0038(15) -0.0011(15) 0.0019(14)
O1A 0.063(2) 0.0359(16) 0.0308(16) 0.0020(13) -0.0032(14) 0.0127(14)
O2A 0.0443(17) 0.0301(14) 0.0338(16) -0.0016(13) 0.0024(13) 0.0058(13)
C1B 0.036(2) 0.035(2) 0.029(2) -0.0058(19) -0.0015(18) 0.0021(19)
C2B 0.046(3) 0.047(3) 0.034(2) -0.004(2) -0.003(2) -0.001(2)
C3B 0.045(3) 0.058(3) 0.056(3) -0.001(2) -0.019(2) -0.015(2)
C4B 0.026(2) 0.057(3) 0.057(3) -0.012(2) -0.003(2) -0.017(2)
C5B 0.036(3) 0.053(3) 0.063(3) -0.008(2) -0.012(2) -0.003(2)
C6B 0.048(3) 0.058(3) 0.044(3) -0.005(2) 0.008(2) -0.003(2)
C7B 0.058(3) 0.057(3) 0.042(3) -0.003(2) -0.002(2) -0.018(2)
C8B 0.058(3) 0.049(3) 0.047(3) -0.010(2) -0.004(2) -0.015(2)
C9B 0.052(3) 0.044(3) 0.064(3) -0.011(2) -0.024(2) -0.005(2)
C10B 0.040(3) 0.048(3) 0.046(3) 0.003(2) -0.020(2) -0.004(2)
C11B 0.041(3) 0.044(2) 0.053(3) 0.002(2) -0.011(2) -0.012(2)
C12B 0.042(3) 0.036(2) 0.048(3) -0.005(2) 0.008(2) -0.009(2)
C13B 0.046(3) 0.027(2) 0.036(3) 0.002(2) 0.000(2) -0.009(2)
C14B 0.029(2) 0.030(2) 0.027(2) -0.0044(19) -0.0002(18) -0.0103(17)
C15B 0.025(2) 0.027(2) 0.028(2) -0.0035(19) -0.0005(17) -0.0065(17)
C16B 0.029(2) 0.033(2) 0.030(2) -0.003(2) -0.0035(19) -0.0075(18)
C17B 0.041(2) 0.029(2) 0.026(2) 0.0022(19) -0.0019(18) -0.0102(18)
N1B 0.038(2) 0.0240(17) 0.0248(18) -0.0015(15) 0.0035(15) -0.0074(14)
O1B 0.080(2) 0.0306(15) 0.0427(18) 0.0028(14) 0.0163(15) -0.0103(15)
O2B 0.0431(17) 0.0375(15) 0.0301(16) -0.0015(13) 0.0075(13) -0.0053(13)

loop_
_atom_type_symbol
_atom_type_description
_atom_type_scat_dispersion_real
_atom_type_scat_dispersion_imag
_atom_type_scat_source
C C 0.0033 0.0016 'International Tables Vol C Tables 4.2.6.8 and 6.1.1.4'
H H 0.0000 0.0000 'International Tables Vol C Tables 4.2.6.8 and 6.1.1.4'
N N 0.0061 0.0033 'International Tables Vol C Tables 4.2.6.8 and 6.1.1.4'
O O 0.0106 0.0060 'International Tables Vol C Tables 4.2.6.8 and 6.1.1.4'

loop_
_geom_angle_atom_site_label_1
_geom_angle_atom_site_label_2
_geom_angle_atom_site_label_3
_geom_angle
_geom_angle_site_symmetry_1
_geom_angle_site_symmetry_3
N1A C1A C12A 111.2(3) . .
N1A C1A C2A 110.1(3) . .
C12A C1A C2A 115.1(3) . .
N1A C1A H1A 106.6 . .
C12A C1A H1A 106.6 . .
C2A C1A H1A 106.6 . .
C3A C2A C1A 114.6(3) . .
C3A C2A H2A 108.6 . .
C1A C2A H2A 108.6 . .
C3A C2A H2B 108.6 . .
C1A C2A H2B 108.6 . .
H2A C2A H2B 107.6 . .
C2A C3A C4A 115.4(3) . .
C2A C3A H3A 108.4 . .
C4A C3A H3A 108.4 . .
C2A C3A H3B 108.4 . .
C4A C3A H3B 108.4 . .
H3A C3A H3B 107.5 . .
C5A C4A C3A 115.2(3) . .
C5A C4A H4A 108.5 . .
C3A C4A H4A 108.5 . .
C5A C4A H4B 108.5 . .
C3A C4A H4B 108.5 . .
H4A C4A H4B 107.5 . .
C4A C5A C6A 114.7(3) . .
C4A C5A H5A 108.6 . .
C6A C5A H5A 108.6 . .
C4A C5A H5B 108.6 . .
C6A C5A H5B 108.6 . .
H5A C5A H5B 107.6 . .
C7A C6A C5A 114.1(3) . .
C7A C6A H6A 108.7 . .
C5A C6A H6A 108.7 . .
C7A C6A H6B 108.7 . .
C5A C6A H6B 108.7 . .
H6A C6A H6B 107.6 . .
C8A C7A C6A 114.1(3) . .
C8A C7A H7A 108.7 . .
C6A C7A H7A 108.7 . .
C8A C7A H7B 108.7 . .
C6A C7A H7B 108.7 . .
H7A C7A H7B 107.6 . .
C7A C8A C9A 115.0(4) . .
C7A C8A H8A 108.5 . .
C9A C8A H8A 108.5 . .
C7A C8A H8B 108.5 . .
C9A C8A H8B 108.5 . .
H8A C8A H8B 107.5 . .
C8A C9A C10A 114.2(3) . .
C8A C9A H9A 108.7 . .
C10A C9A H9A 108.7 . .
C8A C9A H9B 108.7 . .
C10A C9A H9B 108.7 . .
H9A C9A H9B 107.6 . .
C11A C10A C9A 114.2(3) . .
C11A C10A H10A 108.7 . .
C9A C10A H10A 108.7 . .
C11A C10A H10B 108.7 . .
C9A C10A H10B 108.7 . .
H10A C10A H10B 107.6 . .
C10A C11A C12A 113.8(3) . .
C10A C11A H11A 108.8 . .
C12A C11A H11A 108.8 . .
C10A C11A H11B 108.8 . .
C12A C11A H11B 108.8 . .
H11A C11A H11B 107.7 . .
C1A C12A C11A 111.4(3) . .
C1A C12A H12A 109.4 . .
C11A C12A H12A 109.4 . .
C1A C12A H12B 109.4 . .
C11A C12A H12B 109.4 . .
H12A C12A H12B 108.0 . .
O1A C13A N1A 126.4(3) . .
O1A C13A C14A 127.1(3) . .
N1A C13A C14A 106.5(3) . .
C17A C14A C15A 122.2(3) . .
C17A C14A C13A 130.0(3) . .
C15A C14A C13A 107.8(3) . .
C17A C15A C14A 122.5(3) 2_566 .
C17A C15A C16A 129.7(3) 2_566 .
C14A C15A C16A 107.7(3) . .
O2A C16A N1A 126.0(3) . .
O2A C16A C15A 127.7(3) . .
N1A C16A C15A 106.3(3) . .
C15A C17A C14A 115.2(3) 2_566 .
C15A C17A H17A 122.4 2_566 .
C14A C17A H17A 122.4 . .
C13A N1A C16A 111.6(3) . .
C13A N1A C1A 125.5(3) . .
C16A N1A C1A 122.6(3) . .
N1B C1B C2B 111.5(3) . .
N1B C1B C12B 110.5(3) . .
C2B C1B C12B 114.8(3) . .
N1B C1B H1B 106.5 . .
C2B C1B H1B 106.5 . .
C12B C1B H1B 106.5 . .
C1B C2B C3B 114.4(3) . .
C1B C2B H2C 108.7 . .
C3B C2B H2C 108.7 . .
C1B C2B H2D 108.7 . .
C3B C2B H2D 108.7 . .
H2C C2B H2D 107.6 . .
C2B C3B C4B 114.9(3) . .
C2B C3B H3C 108.5 . .
C4B C3B H3C 108.5 . .
C2B C3B H3D 108.5 . .
C4B C3B H3D 108.5 . .
H3C C3B H3D 107.5 . .
C5B C4B C3B 115.2(4) . .
C5B C4B H4C 108.5 . .
C3B C4B H4C 108.5 . .
C5B C4B H4D 108.5 . .
C3B C4B H4D 108.5 . .
H4C C4B H4D 107.5 . .
C4B C5B C6B 114.7(4) . .
C4B C5B H5C 108.6 . .
C6B C5B H5C 108.6 . .
C4B C5B H5D 108.6 . .
C6B C5B H5D 108.6 . .
H5C C5B H5D 107.6 . .
C5B C6B C7B 113.7(3) . .
C5B C6B H6C 108.8 . .
C7B C6B H6C 108.8 . .
C5B C6B H6D 108.8 . .
C7B C6B H6D 108.8 . .
H6C C6B H6D 107.7 . .
C8B C7B C6B 113.8(4) . .
C8B C7B H7C 108.8 . .
C6B C7B H7C 108.8 . .
C8B C7B H7D 108.8 . .
C6B C7B H7D 108.8 . .
H7C C7B H7D 107.7 . .
C9B C8B C7B 115.1(3) . .
C9B C8B H8C 108.5 . .
C7B C8B H8C 108.5 . .
C9B C8B H8D 108.5 . .
C7B C8B H8D 108.5 . .
H8C C8B H8D 107.5 . .
C8B C9B C10B 115.4(3) . .
C8B C9B H9C 108.4 . .
C10B C9B H9C 108.4 . .
C8B C9B H9D 108.4 . .
C10B C9B H9D 108.4 . .
H9C C9B H9D 107.5 . .
C11B C10B C9B 113.2(3) . .
C11B C10B H10C 108.9 . .
C9B C10B H10C 108.9 . .
C11B C10B H10D 108.9 . .
C9B C10B H10D 108.9 . .
H10C C10B H10D 107.7 . .
C10B C11B C12B 114.2(3) . .
C10B C11B H11C 108.7 . .
C12B C11B H11C 108.7 . .
C10B C11B H11D 108.7 . .
C12B C11B H11D 108.7 . .
H11C C11B H11D 107.6 . .
C11B C12B C1B 112.4(3) . .
C11B C12B H12C 109.1 . .
C1B C12B H12C 109.1 . .
C11B C12B H12D 109.1 . .
C1B C12B H12D 109.1 . .
H12C C12B H12D 107.9 . .
O1B C13B N1B 125.9(3) . .
O1B C13B C14B 127.8(3) . .
N1B C13B C14B 106.3(3) . .
C15B C14B C17B 122.8(3) . .
C15B C14B C13B 108.3(3) . .
C17B C14B C13B 128.8(3) . .
C14B C15B C17B 122.9(3) . 2_666
C14B C15B C16B 108.0(3) . .
C17B C15B C16B 129.0(3) 2_666 .
O2B C16B N1B 125.5(3) . .
O2B C16B C15B 128.5(3) . .
N1B C16B C15B 106.1(3) . .
C15B C17B C14B 114.3(3) 2_666 .
C15B C17B H17B 122.9 2_666 .
C14B C17B H17B 122.9 . .
C13B N1B C16B 111.1(3) . .
C13B N1B C1B 125.3(3) . .
C16B N1B C1B 123.0(3) . .

loop_
_geom_bond_atom_site_label_1
_geom_bond_atom_site_label_2
_geom_bond_distance
_geom_bond_site_symmetry_2
C1A N1A 1.487(4) .
C1A C12A 1.525(4) .
C1A C2A 1.525(5) .
C1A H1A 1.0000 .
C2A C3A 1.525(4) .
C2A H2A 0.9900 .
C2A H2B 0.9900 .
C3A C4A 1.528(4) .
C3A H3A 0.9900 .
C3A H3B 0.9900 .
C4A C5A 1.515(4) .
C4A H4A 0.9900 .
C4A H4B 0.9900 .
C5A C6A 1.529(4) .
C5A H5A 0.9900 .
C5A H5B 0.9900 .
C6A C7A 1.525(5) .
C6A H6A 0.9900 .
C6A H6B 0.9900 .
C7A C8A 1.524(5) .
C7A H7A 0.9900 .
C7A H7B 0.9900 .
C8A C9A 1.530(5) .
C8A H8A 0.9900 .
C8A H8B 0.9900 .
C9A C10A 1.532(4) .
C9A H9A 0.9900 .
C9A H9B 0.9900 .
C10A C11A 1.515(4) .
C10A H10A 0.9900 .
C10A H10B 0.9900 .
C11A C12A 1.537(4) .
C11A H11A 0.9900 .
C11A H11B 0.9900 .
C12A H12A 0.9900 .
C12A H12B 0.9900 .
C13A O1A 1.210(4) .
C13A N1A 1.393(4) .
C13A C14A 1.495(4) .
C14A C17A 1.388(4) .
C14A C15A 1.395(4) .
C15A C17A 1.375(4) 2_566
C15A C16A 1.497(4) .
C16A O2A 1.208(3) .
C16A N1A 1.397(4) .
C17A C15A 1.375(4) 2_566
C17A H17A 0.9500 .
C1B N1B 1.479(4) .
C1B C2B 1.506(4) .
C1B C12B 1.547(5) .
C1B H1B 1.0000 .
C2B C3B 1.508(5) .
C2B H2C 0.9900 .
C2B H2D 0.9900 .
C3B C4B 1.556(5) .
C3B H3C 0.9900 .
C3B H3D 0.9900 .
C4B C5B 1.497(4) .
C4B H4C 0.9900 .
C4B H4D 0.9900 .
C5B C6B 1.516(5) .
C5B H5C 0.9900 .
C5B H5D 0.9900 .
C6B C7B 1.551(5) .
C6B H6C 0.9900 .
C6B H6D 0.9900 .
C7B C8B 1.511(5) .
C7B H7C 0.9900 .
C7B H7D 0.9900 .
C8B C9B 1.505(5) .
C8B H8C 0.9900 .
C8B H8D 0.9900 .
C9B C10B 1.547(5) .
C9B H9C 0.9900 .
C9B H9D 0.9900 .
C10B C11B 1.498(5) .
C10B H10C 0.9900 .
C10B H10D 0.9900 .
C11B C12B 1.522(4) .
C11B H11C 0.9900 .
C11B H11D 0.9900 .
C12B H12C 0.9900 .
C12B H12D 0.9900 .
C13B O1B 1.212(4) .
C13B N1B 1.397(4) .
C13B C14B 1.487(4) .
C14B C15B 1.376(4) .
C14B C17B 1.390(4) .
C15B C17B 1.388(4) 2_666
C15B C16B 1.494(4) .
C16B O2B 1.206(4) .
C16B N1B 1.400(4) .
C17B C15B 1.388(4) 2_666
C17B H17B 0.9500 .

loop_
_geom_torsion_atom_site_label_1
_geom_torsion_atom_site_label_2
_geom_torsion_atom_site_label_3
_geom_torsion_atom_site_label_4
_geom_torsion
_geom_torsion_site_symmetry_1
_geom_torsion_site_symmetry_4
N1A C1A C2A C3A -77.7(3) . .
C12A C1A C2A C3A 155.7(3) . .
C1A C2A C3A C4A -61.0(4) . .
C2A C3A C4A C5A -65.5(4) . .
C3A C4A C5A C6A 165.8(3) . .
C4A C5A C6A C7A -73.6(4) . .
C5A C6A C7A C8A -69.9(4) . .
C6A C7A C8A C9A 154.1(3) . .
C7A C8A C9A C10A -65.5(4) . .
C8A C9A C10A C11A -65.8(4) . .
C9A C10A C11A C12A 166.6(3) . .
N1A C1A C12A C11A 158.7(3) . .
C2A C1A C12A C11A -75.2(4) . .
C10A C11A C12A C1A -72.5(4) . .
O1A C13A C14A C17A -0.6(6) . .
N1A C13A C14A C17A 178.8(3) . .
O1A C13A C14A C15A -179.2(4) . .
N1A C13A C14A C15A 0.3(4) . .
C17A C14A C15A C17A -0.5(6) . 2_566
C13A C14A C15A C17A 178.2(3) . 2_566
C17A C14A C15A C16A 179.5(3) . .
C13A C14A C15A C16A -1.8(4) . .
C17A C15A C16A O2A 4.0(6) 2_566 .
C14A C15A C16A O2A -176.0(3) . .
C17A C15A C16A N1A -177.2(3) 2_566 .
C14A C15A C16A N1A 2.8(4) . .
C15A C14A C17A C15A 0.5(6) . 2_566
C13A C14A C17A C15A -177.9(3) . 2_566
O1A C13A N1A C16A -179.0(4) . .
C14A C13A N1A C16A 1.6(4) . .
O1A C13A N1A C1A 7.8(6) . .
C14A C13A N1A C1A -171.6(3) . .
O2A C16A N1A C13A 176.2(3) . .
C15A C16A N1A C13A -2.7(4) . .
O2A C16A N1A C1A -10.4(5) . .
C15A C16A N1A C1A 170.8(3) . .
C12A C1A N1A C13A 49.0(4) . .
C2A C1A N1A C13A -79.8(4) . .
C12A C1A N1A C16A -123.5(3) . .
C2A C1A N1A C16A 107.7(3) . .
N1B C1B C2B C3B -76.8(4) . .
C12B C1B C2B C3B 156.6(3) . .
C1B C2B C3B C4B -62.4(4) . .
C2B C3B C4B C5B -65.6(4) . .
C3B C4B C5B C6B 164.7(3) . .
C4B C5B C6B C7B -72.7(4) . .
C5B C6B C7B C8B -70.8(4) . .
C6B C7B C8B C9B 155.2(3) . .
C7B C8B C9B C10B -64.7(5) . .
C8B C9B C10B C11B -66.1(5) . .
C9B C10B C11B C12B 164.0(3) . .
C10B C11B C12B C1B -72.1(4) . .
N1B C1B C12B C11B 157.6(3) . .
C2B C1B C12B C11B -75.2(4) . .
O1B C13B C14B C15B 179.9(4) . .
N1B C13B C14B C15B -0.1(4) . .
O1B C13B C14B C17B -2.4(7) . .
N1B C13B C14B C17B 177.6(3) . .
C17B C14B C15B C17B 0.0(6) . 2_666
C13B C14B C15B C17B 177.9(3) . 2_666
C17B C14B C15B C16B 179.9(3) . .
C13B C14B C15B C16B -2.2(4) . .
C14B C15B C16B O2B -175.8(4) . .
C17B C15B C16B O2B 4.1(6) 2_666 .
C14B C15B C16B N1B 3.7(4) . .
C17B C15B C16B N1B -176.4(3) 2_666 .
C15B C14B C17B C15B 0.0(6) . 2_666
C13B C14B C17B C15B -177.4(3) . 2_666
O1B C13B N1B C16B -177.5(4) . .
C14B C13B N1B C16B 2.6(4) . .
O1B C13B N1B C1B 11.1(6) . .
C14B C13B N1B C1B -168.8(3) . .
O2B C16B N1B C13B 175.6(4) . .
C15B C16B N1B C13B -3.8(4) . .
O2B C16B N1B C1B -12.7(5) . .
C15B C16B N1B C1B 167.8(3) . .
C2B C1B N1B C13B -76.4(4) . .
C12B C1B N1B C13B 52.6(4) . .
C2B C1B N1B C16B 113.2(4) . .
C12B C1B N1B C16B -117.8(3) . .
